data_2211548
loop_
_publ_author_name
'Yuan, Wen-Bing'
'Wang, Hai-Yang'
'Du, Jin-Feng'
'Chen, Shang-Wen'
'Zhang, Qi'

_publ_section_title
;
 {2,2'-[Ethane-1,2-diylbis(nitrilomethylidene)]diphenolato}cobalt(II)
;
_journal_coeditor_code NG2157
_journal_issue 12
_journal_name_full 'Acta Crystallographica Section E'
_journal_page_first m3504
_journal_page_last m3505
_journal_paper_doi 10.1107/S1600536806049932
_journal_volume 62
_journal_year 2006
_chemical_formula_iupac '[Co (C16 H14 N2 O2)]'
_chemical_formula_moiety 'C16 H14 Co N2 O2'
_chemical_formula_sum 'C16 H14 Co N2 O2'
_chemical_formula_weight 325.22
_chemical_name_systematic
;
{2,2'-Ethane-1,2-diylbis(nitrilomethylidyne)]diphenolato}cobalt(II)
;
_space_group_IT_number 61
_symmetry_cell_setting orthorhombic
_symmetry_space_group_name_Hall '-P 2ac 2ab'
_symmetry_space_group_name_H-M 'P b c a'
_atom_sites_solution_hydrogens geom
_atom_sites_solution_primary direct
_atom_sites_solution_secondary difmap
_audit_creation_method SHELXL-97
_cell_angle_alpha 90.00
_cell_angle_beta 90.00
_cell_angle_gamma 90.00
_cell_formula_units_Z 8
_cell_length_a 7.4710(10)
_cell_length_b 13.805(2)
_cell_length_c 26.096(5)
_cell_measurement_reflns_used 33
_cell_measurement_temperature 297(2)
_cell_measurement_theta_max 14.66
_cell_measurement_theta_min 5.26
_cell_volume 2691.5(7)
_computing_cell_refinement XSCANS
_computing_data_collection 'XSCANS (Siemens, 1994)'
_computing_data_reduction 'SHELXTL (Sheldrick, 1997b)'
_computing_molecular_graphics SHELXTL
_computing_publication_material SHELXTL
_computing_structure_refinement 'SHELXL97 (Sheldrick, 1997a)'
_computing_structure_solution 'SHELXS97 (Sheldrick, 1997a)'
_diffrn_ambient_temperature 297(2)
_diffrn_measured_fraction_theta_full 1.000
_diffrn_measured_fraction_theta_max 1.000
_diffrn_measurement_device_type 'Siemens P4'
_diffrn_measurement_method \w
_diffrn_radiation_monochromator graphite
_diffrn_radiation_source 'normal-focus sealed tube'
_diffrn_radiation_type MoK\a
_diffrn_radiation_wavelength 0.71073
_diffrn_reflns_av_R_equivalents 0.0127
_diffrn_reflns_av_sigmaI/netI 0.0466
_diffrn_reflns_limit_h_max 9
_diffrn_reflns_limit_h_min 0
_diffrn_reflns_limit_k_max 16
_diffrn_reflns_limit_k_min 0
_diffrn_reflns_limit_l_max 31
_diffrn_reflns_limit_l_min -1
_diffrn_reflns_number 3059
_diffrn_reflns_theta_full 25.50
_diffrn_reflns_theta_max 25.50
_diffrn_reflns_theta_min 1.56
_diffrn_standards_decay_% 1.95
_diffrn_standards_interval_count 97
_diffrn_standards_number 3
_exptl_absorpt_coefficient_mu 1.280
_exptl_absorpt_correction_T_max 0.858
_exptl_absorpt_correction_T_min 0.514
_exptl_absorpt_correction_type psi-scan
_exptl_absorpt_process_details '(North <i>et al.</i>,  1968)'
_exptl_crystal_colour red
_exptl_crystal_density_diffrn 1.605
_exptl_crystal_density_method 'not measured'
_exptl_crystal_description prism
_exptl_crystal_F_000 1336
_exptl_crystal_size_max 0.58
_exptl_crystal_size_mid 0.44
_exptl_crystal_size_min 0.12
_refine_diff_density_max 0.307
_refine_diff_density_min -0.307
_refine_ls_extinction_coef 0.0062(3)
_refine_ls_extinction_expression Fc^*^=kFc[1+0.001xFc^2^\l^3^/sin(2\q)]^-1/4^
_refine_ls_extinction_method SHELXL97
_refine_ls_goodness_of_fit_ref 0.970
_refine_ls_hydrogen_treatment constr
_refine_ls_matrix_type full
_refine_ls_number_parameters 191
_refine_ls_number_reflns 2497
_refine_ls_number_restraints 0
_refine_ls_restrained_S_all 0.970
_refine_ls_R_factor_all 0.0634
_refine_ls_R_factor_gt 0.0367
_refine_ls_shift/su_max 0.001
_refine_ls_shift/su_mean 0.000
_refine_ls_structure_factor_coef Fsqd
_refine_ls_weighting_details 'calc w=1/[\s^2^(Fo^2^)+(0.035P)^2^] where P=(Fo^2^+2Fc^2^)/3'
_refine_ls_weighting_scheme calc
_refine_ls_wR_factor_gt 0.0768
_refine_ls_wR_factor_ref 0.0821
_reflns_number_gt 1605
_reflns_number_total 2497
_reflns_threshold_expression I>2\s(I)
_cod_data_source_file ng2157.cif
_cod_data_source_block I
_cod_depositor_comments
;
The following automatic conversions were performed:
'_symmetry_cell_setting' value 'Orthorhombic' changed to 'orthorhombic'
according to '/home/saulius/struct/CIF-dictionaries/cif_core.dic'
dictionary named 'cif_core.dic' version 2.4.1 from 2010-06-29.

Automatic conversion script
Id: cif_fix_enum 1527 2010-12-29 10:47:43Z saulius 

The following automatic conversions were performed:

'_symmetry_cell_setting' value 'Orthorhombic' changed to
'orthorhombic' according to
/home/saulius/struct/CIF-dictionaries/cif_core.dic dictionary named
'cif_core.dic' version 2.4.1 from 2010-06-29.

Automatic conversion script
Id: cif_fix_values 1715 2011-07-08 13:25:40Z adriana 
;
_cod_database_code 2211548
_cod_database_fobs_code 2211548

loop_
_symmetry_equiv_pos_as_xyz
'x, y, z'
'-x+1/2, -y, z+1/2'
'-x, y+1/2, -z+1/2'
'x+1/2, -y+1/2, -z'
'-x, -y, -z'
'x-1/2, y, -z-1/2'
'x, -y-1/2, z-1/2'
'-x-1/2, y-1/2, z'

loop_
_atom_site_type_symbol
_atom_site_label
_atom_site_fract_x
_atom_site_fract_y
_atom_site_fract_z
_atom_site_U_iso_or_equiv
_atom_site_adp_type
_atom_site_calc_flag
_atom_site_refinement_flags
_atom_site_occupancy
Co Co 0.19052(5) 0.54793(2) 0.488555(15) 0.03025(15) Uani d . 1
O O1 0.1170(3) 0.63715(13) 0.44032(8) 0.0414(6) Uani d . 1
O O2 0.0963(3) 0.63360(13) 0.53592(8) 0.0405(5) Uani d . 1
N N1 0.2896(3) 0.46416(17) 0.44137(10) 0.0386(6) Uani d . 1
N N2 0.2576(4) 0.45852(17) 0.53706(11) 0.0406(6) Uani d . 1
C C1 0.1252(4) 0.6285(2) 0.38991(12) 0.0375(8) Uani d . 1
C C2 0.0351(5) 0.6972(2) 0.35996(13) 0.0451(9) Uani d . 1
H H2 -0.0321 0.7452 0.3759 0.054 Uiso calc R 1
C C3 0.0446(5) 0.6949(2) 0.30704(14) 0.0564(10) Uani d . 1
H H3 -0.0164 0.7411 0.2878 0.068 Uiso calc R 1
C C4 0.1451(6) 0.6237(3) 0.28240(14) 0.0685(12) Uani d . 1
H H4 0.1549 0.6237 0.2469 0.082 Uiso calc R 1
C C5 0.2288(5) 0.5545(3) 0.31059(13) 0.0597(11) Uani d . 1
H H5 0.2938 0.5064 0.2940 0.072 Uiso calc R 1
C C6 0.2190(4) 0.5540(2) 0.36478(12) 0.0418(8) Uani d . 1
C C7 0.2964(4) 0.4756(2) 0.39211(13) 0.0441(9) Uani d . 1
H H7 0.3566 0.4287 0.3732 0.053 Uiso calc R 1
C C8 0.3751(5) 0.3772(2) 0.46352(13) 0.0487(9) Uani d . 1
H H8A 0.5035 0.3866 0.4660 0.058 Uiso calc R 1
H H8B 0.3523 0.3212 0.4420 0.058 Uiso calc R 1
C C9 0.2966(5) 0.3621(2) 0.51577(13) 0.0518(9) Uani d . 1
H H9A 0.1877 0.3241 0.5135 0.062 Uiso calc R 1
H H9B 0.3808 0.3280 0.5375 0.062 Uiso calc R 1
C C10 0.2644(5) 0.4709(2) 0.58655(14) 0.0456(9) Uani d . 1
H H10 0.3129 0.4214 0.6063 0.055 Uiso calc R 1
C C11 0.2024(5) 0.5555(2) 0.61231(12) 0.0425(8) Uani d . 1
C C12 0.2175(5) 0.5598(3) 0.66635(14) 0.0597(11) Uani d . 1
H H12 0.2807 0.5116 0.6835 0.072 Uiso calc R 1
C C13 0.1419(6) 0.6324(3) 0.69363(14) 0.0690(13) Uani d . 1
H H13 0.1558 0.6351 0.7290 0.083 Uiso calc R 1
C C14 0.0434(5) 0.7029(2) 0.66832(14) 0.0601(11) Uani d . 1
H H14 -0.0122 0.7516 0.6871 0.072 Uiso calc R 1
C C15 0.0266(5) 0.7018(2) 0.61546(13) 0.0447(9) Uani d . 1
H H15 -0.0406 0.7494 0.5992 0.054 Uiso calc R 1
C C16 0.1103(4) 0.6294(2) 0.58623(13) 0.0386(8) Uani d . 1

loop_
_atom_site_aniso_label
_atom_site_aniso_U_11
_atom_site_aniso_U_22
_atom_site_aniso_U_33
_atom_site_aniso_U_12
_atom_site_aniso_U_13
_atom_site_aniso_U_23
Co 0.0375(2) 0.0241(2) 0.0292(2) -0.00055(19) -0.0031(2) -0.00047(19)
O1 0.0586(15) 0.0375(12) 0.0280(12) 0.0044(11) 0.0011(12) 0.0015(10)
O2 0.0531(14) 0.0385(11) 0.0299(12) 0.0055(11) -0.0020(12) 0.0024(10)
N1 0.0421(17) 0.0305(13) 0.0433(16) 0.0003(14) -0.0063(14) -0.0026(12)
N2 0.0433(15) 0.0343(13) 0.0442(16) -0.0010(13) -0.0042(15) 0.0014(14)
C1 0.045(2) 0.0355(17) 0.0317(19) -0.0063(16) -0.0010(16) -0.0012(15)
C2 0.059(2) 0.0423(18) 0.034(2) 0.0008(18) -0.0047(19) -0.0003(16)
C3 0.071(3) 0.060(2) 0.038(2) 0.003(2) -0.007(2) 0.0050(19)
C4 0.097(4) 0.076(3) 0.032(2) 0.010(3) 0.003(2) 0.000(2)
C5 0.078(3) 0.064(2) 0.037(2) 0.010(2) 0.011(2) -0.0115(19)
C6 0.048(2) 0.0432(18) 0.0342(19) -0.0008(18) 0.0029(17) -0.0027(16)
C7 0.044(2) 0.0427(18) 0.046(2) -0.0009(17) 0.0046(19) -0.0113(16)
C8 0.051(2) 0.0358(17) 0.059(2) 0.0040(16) -0.001(2) -0.0021(17)
C9 0.064(3) 0.0328(15) 0.059(2) 0.0092(18) -0.005(2) 0.0052(17)
C10 0.048(2) 0.0410(19) 0.047(2) -0.0053(17) -0.0096(19) 0.0093(17)
C11 0.049(2) 0.0425(18) 0.035(2) -0.0067(19) -0.0042(17) 0.0046(16)
C12 0.077(3) 0.060(2) 0.042(2) -0.001(2) -0.009(2) 0.0095(19)
C13 0.101(4) 0.074(3) 0.032(2) -0.008(3) -0.001(2) -0.002(2)
C14 0.086(3) 0.055(2) 0.039(2) -0.008(2) 0.008(2) -0.0097(19)
C15 0.059(2) 0.0396(17) 0.036(2) -0.0064(17) 0.0060(19) -0.0050(16)
C16 0.043(2) 0.0393(18) 0.033(2) -0.0121(17) -0.0020(17) 0.0048(15)

loop_
_atom_type_symbol
_atom_type_description
_atom_type_scat_dispersion_real
_atom_type_scat_dispersion_imag
_atom_type_scat_source
C C 0.0033 0.0016 'International Tables Vol C Tables 4.2.6.8 and 6.1.1.4'
H H 0.0000 0.0000 'International Tables Vol C Tables 4.2.6.8 and 6.1.1.4'
N N 0.0061 0.0033 'International Tables Vol C Tables 4.2.6.8 and 6.1.1.4'
O O 0.0106 0.0060 'International Tables Vol C Tables 4.2.6.8 and 6.1.1.4'
Co Co 0.3494 0.9721 'International Tables Vol C Tables 4.2.6.8 and 6.1.1.4'

loop_
_geom_angle_atom_site_label_1
_geom_angle_atom_site_label_2
_geom_angle_atom_site_label_3
_geom_angle
N2 Co N1 85.95(11)
N2 Co O1 178.50(11)
N1 Co O1 94.73(10)
N2 Co O2 94.18(11)
N1 Co O2 178.61(10)
O1 Co O2 85.17(8)
C1 O1 Co 127.21(19)
C16 O2 Co 127.4(2)
C7 N1 C8 118.0(3)
C7 N1 Co 127.0(2)
C8 N1 Co 114.9(2)
C10 N2 C9 119.0(3)
C10 N2 Co 127.2(2)
C9 N2 Co 113.7(2)
O1 C1 C2 118.1(3)
O1 C1 C6 123.6(3)
C2 C1 C6 118.3(3)
C3 C2 C1 121.1(3)
C3 C2 H2 119.4
C1 C2 H2 119.4
C2 C3 C4 120.3(3)
C2 C3 H3 119.9
C4 C3 H3 119.9
C5 C4 C3 119.6(3)
C5 C4 H4 120.2
C3 C4 H4 120.2
C4 C5 C6 121.3(3)
C4 C5 H5 119.3
C6 C5 H5 119.3
C1 C6 C5 119.2(3)
C1 C6 C7 121.8(3)
C5 C6 C7 118.9(3)
N1 C7 C6 125.1(3)
N1 C7 H7 117.5
C6 C7 H7 117.5
N1 C8 C9 107.5(3)
N1 C8 H8A 110.2
C9 C8 H8A 110.2
N1 C8 H8B 110.2
C9 C8 H8B 110.2
H8A C8 H8B 108.5
N2 C9 C8 107.1(2)
N2 C9 H9A 110.3
C8 C9 H9A 110.3
N2 C9 H9B 110.3
C8 C9 H9B 110.3
H9A C9 H9B 108.5
N2 C10 C11 124.2(3)
N2 C10 H10 117.9
C11 C10 H10 117.9
C16 C11 C12 119.4(3)
C16 C11 C10 121.7(3)
C12 C11 C10 118.6(3)
C13 C12 C11 121.5(3)
C13 C12 H12 119.3
C11 C12 H12 119.3
C12 C13 C14 119.4(4)
C12 C13 H13 120.3
C14 C13 H13 120.3
C15 C14 C13 121.0(3)
C15 C14 H14 119.5
C13 C14 H14 119.5
C14 C15 C16 120.6(3)
C14 C15 H15 119.7
C16 C15 H15 119.7
O2 C16 C15 118.4(3)
O2 C16 C11 123.5(3)
C15 C16 C11 118.1(3)

loop_
_geom_bond_atom_site_label_1
_geom_bond_atom_site_label_2
_geom_bond_distance
_geom_bond_publ_flag
Co N2 1.838(3) yes
Co N1 1.844(3) yes
Co O1 1.845(2) yes
Co O2 1.850(2) yes
O1 C1 1.322(3) ?
O2 C16 1.318(3) ?
N1 C7 1.296(4) ?
N1 C8 1.477(4) ?
N2 C10 1.304(4) ?
N2 C9 1.472(4) ?
C1 C2 1.401(4) ?
C1 C6 1.406(4) ?
C2 C3 1.383(4) ?
C2 H2 0.9300 ?
C3 C4 1.394(4) ?
C3 H3 0.9300 ?
C4 C5 1.359(5) ?
C4 H4 0.9300 ?
C5 C6 1.416(4) ?
C5 H5 0.9300 ?
C6 C7 1.420(4) ?
C7 H7 0.9300 ?
C8 C9 1.499(4) ?
C8 H8A 0.9700 ?
C8 H8B 0.9700 ?
C9 H9A 0.9700 ?
C9 H9B 0.9700 ?
C10 C11 1.425(4) ?
C10 H10 0.9300 ?
C11 C16 1.407(4) ?
C11 C12 1.416(4) ?
C12 C13 1.353(5) ?
C12 H12 0.9300 ?
C13 C14 1.387(5) ?
C13 H13 0.9300 ?
C14 C15 1.385(5) ?
C14 H14 0.9300 ?
C15 C16 1.404(4) ?
C15 H15 0.9300 ?

loop_
_geom_torsion_atom_site_label_1
_geom_torsion_atom_site_label_2
_geom_torsion_atom_site_label_3
_geom_torsion_atom_site_label_4
_geom_torsion
N2 Co O1 C1 -111(4)
N1 Co O1 C1 6.0(3)
O2 Co O1 C1 -175.4(3)
N2 Co O2 C16 9.6(3)
N1 Co O2 C16 -86(4)
O1 Co O2 C16 -171.8(3)
N2 Co N1 C7 179.5(3)
O1 Co N1 C7 0.8(3)
O2 Co N1 C7 -85(4)
N2 Co N1 C8 -3.0(2)
O1 Co N1 C8 178.4(2)
O2 Co N1 C8 92(4)
N1 Co N2 C10 166.0(3)
O1 Co N2 C10 -77(4)
O2 Co N2 C10 -12.6(3)
N1 Co N2 C9 -17.7(2)
O1 Co N2 C9 99(4)
O2 Co N2 C9 163.7(2)
Co O1 C1 C2 169.4(2)
Co O1 C1 C6 -10.4(4)
O1 C1 C2 C3 177.2(3)
C6 C1 C2 C3 -3.0(5)
C1 C2 C3 C4 -0.2(5)
C2 C3 C4 C5 2.3(6)
C3 C4 C5 C6 -1.3(6)
O1 C1 C6 C5 -176.2(3)
C2 C1 C6 C5 4.0(5)
O1 C1 C6 C7 7.2(5)
C2 C1 C6 C7 -172.7(3)
C4 C5 C6 C1 -1.9(6)
C4 C5 C6 C7 174.8(3)
C8 N1 C7 C6 179.0(3)
Co N1 C7 C6 -3.5(5)
C1 C6 C7 N1 0.0(5)
C5 C6 C7 N1 -176.7(3)
C7 N1 C8 C9 -160.4(3)
Co N1 C8 C9 21.7(3)
C10 N2 C9 C8 -150.1(3)
Co N2 C9 C8 33.2(3)
N1 C8 C9 N2 -33.4(3)
C9 N2 C10 C11 -169.5(3)
Co N2 C10 C11 6.6(5)
N2 C10 C11 C16 6.8(5)
N2 C10 C11 C12 179.9(3)
C16 C11 C12 C13 1.4(6)
C10 C11 C12 C13 -171.9(4)
C11 C12 C13 C14 1.8(6)
C12 C13 C14 C15 -2.3(6)
C13 C14 C15 C16 -0.4(5)
Co O2 C16 C15 -179.4(2)
Co O2 C16 C11 -0.4(4)
C14 C15 C16 O2 -177.4(3)
C14 C15 C16 C11 3.6(5)
C12 C11 C16 O2 177.0(3)
C10 C11 C16 O2 -9.9(5)
C12 C11 C16 C15 -4.0(5)
C10 C11 C16 C15 169.1(3)
